data_4067787
loop_
_publ_author_name
'Fuertes, Sara'
'Brayshaw, Simon K.'
'Raithby, Paul R.'
'Schiffers, Stephanie'
'Warren, Mark R.'

_publ_section_title
;
 New C&#x2227;N&#x2227;C Bis-Cyclometalated Platinum(II) Complexes:
 Synthesis, Structures, and Photophysical Properties
;
_journal_issue 1
_journal_name_full Organometallics
_journal_page_first 105
_journal_paper_doi 10.1021/om200589q
_journal_volume 31
_journal_year 2012
_chemical_formula_moiety 'C38 H30 N O2 P Pt'
_chemical_formula_sum 'C38 H30 N O2 P Pt'
_chemical_formula_weight 758.69
_chemical_name_systematic
;
 ?
;
_space_group_IT_number 14
_symmetry_cell_setting monoclinic
_symmetry_space_group_name_Hall '-P 2ybc'
_symmetry_space_group_name_H-M 'P 1 21/c 1'
_atom_sites_solution_hydrogens geom
_atom_sites_solution_primary direct
_atom_sites_solution_secondary difmap
_audit_creation_method SHELXL-97
_cell_angle_alpha 90.00
_cell_angle_beta 101.968(1)
_cell_angle_gamma 90.00
_cell_formula_units_Z 4
_cell_length_a 17.8659(3)
_cell_length_b 17.1383(2)
_cell_length_c 9.7579(1)
_cell_measurement_reflns_used 34562
_cell_measurement_temperature 150(2)
_cell_measurement_theta_max 32.6526
_cell_measurement_theta_min 2.8832
_cell_volume 2922.84(7)
_computing_cell_refinement
;
CrysAlisPro, Oxford Diffraction Ltd.,
Version 1.171.33.55 (release 05-01-2010 CrysAlis171 .NET)
(compiled Jan  5 2010,16:28:46)
;
_computing_data_collection
;
CrysAlisPro, Oxford Diffraction Ltd.,
Version 1.171.33.55 (release 05-01-2010 CrysAlis171 .NET)
(compiled Jan  5 2010,16:28:46)
;
_computing_data_reduction
;
CrysAlisPro, Oxford Diffraction Ltd.,
Version 1.171.33.55 (release 05-01-2010 CrysAlis171 .NET)
(compiled Jan  5 2010,16:28:46)
;
_computing_molecular_graphics 'Ortep-3 for Windows (Farrugia, 1997)'
_computing_publication_material ENCIFER
_computing_structure_refinement 'SHELXL-97 (Sheldrick, 1997)'
_computing_structure_solution 'SIR-92 (Burla et al, 1992)'
_diffrn_ambient_temperature 150(2)
_diffrn_detector_area_resol_mean 10.3795
_diffrn_measured_fraction_theta_full 0.949
_diffrn_measured_fraction_theta_max 0.949
_diffrn_measurement_device_type 'Xcalibur, Atlas, Gemini A Ultra'
_diffrn_measurement_method '\w scans'
_diffrn_radiation_monochromator graphite
_diffrn_radiation_source 'fine-focus sealed tube'
_diffrn_radiation_type MoK\a
_diffrn_radiation_wavelength 0.71073
_diffrn_reflns_av_R_equivalents 0.0240
_diffrn_reflns_av_sigmaI/netI 0.0249
_diffrn_reflns_limit_h_max 25
_diffrn_reflns_limit_h_min -26
_diffrn_reflns_limit_k_max 25
_diffrn_reflns_limit_k_min -25
_diffrn_reflns_limit_l_max 13
_diffrn_reflns_limit_l_min -14
_diffrn_reflns_number 59733
_diffrn_reflns_theta_full 32.71
_diffrn_reflns_theta_max 32.71
_diffrn_reflns_theta_min 2.89
_diffrn_standards_decay_% 0
_diffrn_standards_interval_count 0
_diffrn_standards_interval_time 0
_diffrn_standards_number 0
_exptl_absorpt_coefficient_mu 4.893
_exptl_absorpt_correction_T_max 0.840
_exptl_absorpt_correction_T_min 0.437
_exptl_absorpt_correction_type analytical
_exptl_absorpt_process_details
;
CrysAlisPro, Oxford Diffraction Ltd.,
Version 1.171.33.48 (release 15-09-2009 CrysAlis171 .NET)
(compiled Sep 15 2009,11:49:04)
Analytical numeric absorption correction using a multifaceted crystal
                        model based on expressions derived by R.C. Clark & J.S.
(Clark, R. C. & Reid, J. S. (1995). Acta Cryst. A51, 887-897)
;
_exptl_crystal_colour orange
_exptl_crystal_density_diffrn 1.724
_exptl_crystal_density_method 'not measured'
_exptl_crystal_description plate
_exptl_crystal_F_000 1496
_exptl_crystal_size_max 0.2660
_exptl_crystal_size_mid 0.1655
_exptl_crystal_size_min 0.0382
_refine_diff_density_max 1.066
_refine_diff_density_min -0.608
_refine_diff_density_rms 0.078
_refine_ls_extinction_method none
_refine_ls_goodness_of_fit_ref 0.975
_refine_ls_hydrogen_treatment constr
_refine_ls_matrix_type full
_refine_ls_number_parameters 388
_refine_ls_number_reflns 10203
_refine_ls_number_restraints 0
_refine_ls_restrained_S_all 0.975
_refine_ls_R_factor_all 0.0252
_refine_ls_R_factor_gt 0.0165
_refine_ls_shift/su_max 0.005
_refine_ls_shift/su_mean 0.000
_refine_ls_structure_factor_coef Fsqd
_refine_ls_weighting_details 'calc w=1/[\s^2^(Fo^2^)+(0.0209P)^2^+0.0000P] where P=(Fo^2^+2Fc^2^)/3'
_refine_ls_weighting_scheme calc
_refine_ls_wR_factor_gt 0.0368
_refine_ls_wR_factor_ref 0.0375
_reflns_number_gt 8310
_reflns_number_total 10203
_reflns_threshold_expression >2sigma(I)
_cod_data_source_file om200589q_si_002.cif
_cod_data_source_block compound4
_cod_database_code 4067787

loop_
_symmetry_equiv_pos_as_xyz
'x, y, z'
'-x, y+1/2, -z+1/2'
'-x, -y, -z'
'x, -y-1/2, z-1/2'

loop_
_atom_site_label
_atom_site_type_symbol
_atom_site_fract_x
_atom_site_fract_y
_atom_site_fract_z
_atom_site_U_iso_or_equiv
_atom_site_adp_type
_atom_site_occupancy
_atom_site_symmetry_multiplicity
_atom_site_calc_flag
_atom_site_refinement_flags
Pt1 Pt 0.728032(3) -0.050061(3) 0.284433(5) 0.01451(2) Uani 1 1 d .
P1 P 0.70398(2) 0.05919(2) 0.15884(4) 0.01525(7) Uani 1 1 d .
O1 O 0.86474(9) -0.41124(8) 0.53680(14) 0.0408(4) Uani 1 1 d .
O2 O 0.91460(7) -0.33618(7) 0.72154(12) 0.0289(3) Uani 1 1 d .
N1 N 0.76512(7) -0.14693(7) 0.39664(12) 0.0166(2) Uani 1 1 d .
C2 C 0.74777(9) -0.21706(9) 0.33545(16) 0.0174(3) Uani 1 1 d .
C3 C 0.78242(10) -0.28385(9) 0.40259(16) 0.0197(3) Uani 1 1 d .
H3 H 0.7708 -0.3339 0.3618 0.024 Uiso 1 1 calc R
C4 C 0.83374(10) -0.27621(9) 0.52903(16) 0.0204(3) Uani 1 1 d .
C5 C 0.84881(9) -0.20321(9) 0.59118(16) 0.0200(3) Uani 1 1 d .
H5 H 0.8830 -0.1980 0.6793 0.024 Uiso 1 1 calc R
C6 C 0.81296(9) -0.13792(9) 0.52221(15) 0.0175(3) Uani 1 1 d .
C7 C 0.87184(10) -0.34897(10) 0.59399(17) 0.0254(3) Uani 1 1 d .
C8 C 0.95010(13) -0.40644(12) 0.7931(2) 0.0444(5) Uani 1 1 d .
H8A H 0.9099 -0.4430 0.8094 0.053 Uiso 1 1 calc R
H8B H 0.9810 -0.4331 0.7338 0.053 Uiso 1 1 calc R
C9 C 0.99886(12) -0.38438(12) 0.9266(2) 0.0386(5) Uani 1 1 d .
H9A H 1.0227 -0.4312 0.9744 0.058 Uiso 1 1 calc R
H9B H 0.9679 -0.3586 0.9852 0.058 Uiso 1 1 calc R
H9C H 1.0388 -0.3486 0.9098 0.058 Uiso 1 1 calc R
C11 C 0.78446(9) 0.00068(9) 0.47038(15) 0.0177(3) Uani 1 1 d .
C16 C 0.78841(10) 0.07800(9) 0.52111(17) 0.0211(3) Uani 1 1 d .
H16 H 0.7671 0.1187 0.4591 0.025 Uiso 1 1 calc R
C15 C 0.82230(10) 0.09669(10) 0.65831(17) 0.0237(3) Uani 1 1 d .
H15 H 0.8226 0.1494 0.6885 0.028 Uiso 1 1 calc R
C14 C 0.85556(10) 0.03990(10) 0.75154(17) 0.0241(3) Uani 1 1 d .
H14 H 0.8786 0.0533 0.8453 0.029 Uiso 1 1 calc R
C13 C 0.85504(10) -0.03708(10) 0.70702(16) 0.0218(3) Uani 1 1 d .
H13 H 0.8786 -0.0766 0.7697 0.026 Uiso 1 1 calc R
C12 C 0.81975(9) -0.05617(9) 0.56972(15) 0.0175(3) Uani 1 1 d .
C21 C 0.67384(9) -0.13624(9) 0.14801(15) 0.0166(3) Uani 1 1 d .
C22 C 0.62000(9) -0.13380(9) 0.02190(16) 0.0195(3) Uani 1 1 d .
H22 H 0.6036 -0.0844 -0.0172 0.023 Uiso 1 1 calc R
C23 C 0.58924(10) -0.20132(9) -0.04923(17) 0.0216(3) Uani 1 1 d .
H23 H 0.5533 -0.1968 -0.1355 0.026 Uiso 1 1 calc R
C24 C 0.61076(10) -0.27435(9) 0.00505(17) 0.0221(3) Uani 1 1 d .
H24 H 0.5905 -0.3201 -0.0441 0.027 Uiso 1 1 calc R
C25 C 0.66205(10) -0.27999(9) 0.13140(16) 0.0201(3) Uani 1 1 d .
H25 H 0.6761 -0.3298 0.1711 0.024 Uiso 1 1 calc R
C26 C 0.69348(9) -0.21271(9) 0.20128(16) 0.0171(3) Uani 1 1 d .
C31 C 0.64874(9) 0.05090(8) -0.02006(15) 0.0164(3) Uani 1 1 d .
C32 C 0.68485(10) 0.02146(9) -0.12372(16) 0.0215(3) Uani 1 1 d .
H32 H 0.7382 0.0108 -0.1021 0.026 Uiso 1 1 calc R
C33 C 0.64284(11) 0.00784(10) -0.25771(17) 0.0257(4) Uani 1 1 d .
H33 H 0.6677 -0.0107 -0.3285 0.031 Uiso 1 1 calc R
C34 C 0.56518(11) 0.02109(10) -0.28828(17) 0.0270(4) Uani 1 1 d .
H34 H 0.5365 0.0104 -0.3797 0.032 Uiso 1 1 calc R
C35 C 0.52811(10) 0.05006(9) -0.18669(17) 0.0233(3) Uani 1 1 d .
H35 H 0.4745 0.0594 -0.2084 0.028 Uiso 1 1 calc R
C36 C 0.57083(10) 0.06514(8) -0.05242(16) 0.0188(3) Uani 1 1 d .
H36 H 0.5461 0.0854 0.0174 0.023 Uiso 1 1 calc R
C41 C 0.78978(9) 0.11031(9) 0.13068(16) 0.0189(3) Uani 1 1 d .
C42 C 0.78659(10) 0.16525(9) 0.02272(17) 0.0225(3) Uani 1 1 d .
H42 H 0.7388 0.1775 -0.0365 0.027 Uiso 1 1 calc R
C43 C 0.85222(11) 0.20145(10) 0.00205(19) 0.0291(4) Uani 1 1 d .
H43 H 0.8493 0.2393 -0.0701 0.035 Uiso 1 1 calc R
C44 C 0.92220(12) 0.18311(12) 0.0855(2) 0.0368(5) Uani 1 1 d .
H44 H 0.9674 0.2070 0.0687 0.044 Uiso 1 1 calc R
C45 C 0.92657(12) 0.13001(13) 0.1934(2) 0.0423(5) Uani 1 1 d .
H45 H 0.9746 0.1182 0.2522 0.051 Uiso 1 1 calc R
C46 C 0.86022(11) 0.09385(11) 0.21555(19) 0.0308(4) Uani 1 1 d .
H46 H 0.8634 0.0574 0.2899 0.037 Uiso 1 1 calc R
C51 C 0.65054(9) 0.13138(8) 0.23753(15) 0.0165(3) Uani 1 1 d .
C52 C 0.60742(10) 0.10569(9) 0.33259(16) 0.0213(3) Uani 1 1 d .
H52 H 0.6075 0.0519 0.3564 0.026 Uiso 1 1 calc R
C53 C 0.56454(10) 0.15763(10) 0.39253(17) 0.0251(3) Uani 1 1 d .
H53 H 0.5350 0.1394 0.4565 0.030 Uiso 1 1 calc R
C54 C 0.56449(10) 0.23643(10) 0.35939(17) 0.0240(3) Uani 1 1 d .
H54 H 0.5347 0.2721 0.4001 0.029 Uiso 1 1 calc R
C55 C 0.60805(10) 0.26268(9) 0.26669(17) 0.0236(3) Uani 1 1 d .
H55 H 0.6089 0.3167 0.2450 0.028 Uiso 1 1 calc R
C56 C 0.65060(10) 0.21025(9) 0.20541(16) 0.0212(3) Uani 1 1 d .
H56 H 0.6799 0.2285 0.1411 0.025 Uiso 1 1 calc R

loop_
_atom_site_aniso_label
_atom_site_aniso_U_11
_atom_site_aniso_U_22
_atom_site_aniso_U_33
_atom_site_aniso_U_23
_atom_site_aniso_U_13
_atom_site_aniso_U_12
Pt1 0.01578(3) 0.01385(3) 0.01407(3) 0.00043(2) 0.00345(2) -0.00033(2)
P1 0.01635(19) 0.01471(18) 0.01486(17) 0.00004(13) 0.00361(13) -0.00054(15)
O1 0.0596(10) 0.0264(7) 0.0315(7) -0.0007(5) -0.0015(7) 0.0174(7)
O2 0.0312(7) 0.0218(6) 0.0302(6) 0.0035(5) -0.0016(5) 0.0080(5)
N1 0.0187(7) 0.0162(6) 0.0155(6) 0.0025(5) 0.0047(5) 0.0001(5)
C2 0.0188(8) 0.0165(7) 0.0186(7) 0.0014(5) 0.0080(6) -0.0010(6)
C3 0.0225(9) 0.0177(7) 0.0206(7) 0.0010(6) 0.0085(6) 0.0013(6)
C4 0.0215(9) 0.0199(7) 0.0217(8) 0.0046(6) 0.0091(6) 0.0043(6)
C5 0.0183(8) 0.0245(8) 0.0177(7) 0.0036(6) 0.0051(6) 0.0009(6)
C6 0.0166(8) 0.0197(7) 0.0177(7) 0.0021(5) 0.0068(6) -0.0004(6)
C7 0.0280(9) 0.0265(8) 0.0221(8) 0.0042(7) 0.0061(7) 0.0078(8)
C8 0.0461(14) 0.0292(10) 0.0505(13) 0.0076(9) -0.0073(10) 0.0110(10)
C9 0.0295(11) 0.0449(12) 0.0410(11) 0.0137(9) 0.0062(9) 0.0134(9)
C11 0.0170(8) 0.0191(7) 0.0175(7) -0.0013(5) 0.0050(6) -0.0025(6)
C16 0.0222(9) 0.0187(7) 0.0222(8) -0.0006(6) 0.0042(6) -0.0016(7)
C15 0.0246(9) 0.0231(8) 0.0239(8) -0.0061(6) 0.0064(6) -0.0045(7)
C14 0.0237(9) 0.0299(9) 0.0184(7) -0.0039(6) 0.0038(6) -0.0030(7)
C13 0.0199(8) 0.0279(9) 0.0172(7) 0.0021(6) 0.0032(6) -0.0008(7)
C12 0.0166(7) 0.0199(7) 0.0168(7) 0.0000(5) 0.0054(5) -0.0006(6)
C21 0.0163(8) 0.0180(7) 0.0167(7) -0.0008(5) 0.0064(5) -0.0010(6)
C22 0.0176(8) 0.0189(7) 0.0220(7) -0.0001(6) 0.0044(6) 0.0003(6)
C23 0.0192(8) 0.0252(8) 0.0198(7) -0.0025(6) 0.0027(6) -0.0013(7)
C24 0.0225(9) 0.0205(8) 0.0249(8) -0.0067(6) 0.0083(6) -0.0046(7)
C25 0.0219(9) 0.0165(7) 0.0235(8) -0.0009(6) 0.0085(6) -0.0006(6)
C26 0.0172(8) 0.0173(7) 0.0184(7) 0.0000(5) 0.0070(6) 0.0000(6)
C31 0.0210(8) 0.0137(6) 0.0146(6) 0.0015(5) 0.0040(5) -0.0032(6)
C32 0.0223(9) 0.0215(7) 0.0220(8) -0.0022(6) 0.0079(6) -0.0032(7)
C33 0.0350(11) 0.0242(8) 0.0203(8) -0.0029(6) 0.0115(7) -0.0066(7)
C34 0.0376(11) 0.0250(8) 0.0158(7) 0.0007(6) -0.0010(7) -0.0091(8)
C35 0.0234(9) 0.0210(7) 0.0234(8) 0.0028(6) -0.0002(6) -0.0038(7)
C36 0.0212(8) 0.0164(7) 0.0192(7) 0.0023(5) 0.0049(6) -0.0013(6)
C41 0.0193(8) 0.0186(7) 0.0196(7) -0.0022(6) 0.0062(6) -0.0022(6)
C42 0.0246(9) 0.0197(7) 0.0237(8) -0.0006(6) 0.0061(6) -0.0018(7)
C43 0.0388(11) 0.0216(8) 0.0298(9) -0.0011(7) 0.0143(8) -0.0083(8)
C44 0.0281(11) 0.0372(11) 0.0485(12) -0.0008(9) 0.0156(9) -0.0149(9)
C45 0.0199(10) 0.0564(14) 0.0490(12) 0.0113(10) 0.0031(9) -0.0049(9)
C46 0.0223(10) 0.0356(10) 0.0342(10) 0.0089(8) 0.0050(7) -0.0026(8)
C51 0.0164(8) 0.0167(7) 0.0157(7) -0.0023(5) 0.0018(5) 0.0009(6)
C52 0.0228(9) 0.0186(7) 0.0238(8) -0.0002(6) 0.0077(6) -0.0012(7)
C53 0.0267(9) 0.0259(8) 0.0254(8) -0.0012(7) 0.0119(7) 0.0002(7)
C54 0.0249(9) 0.0242(8) 0.0228(8) -0.0071(6) 0.0051(6) 0.0029(7)
C55 0.0296(10) 0.0161(7) 0.0244(8) -0.0014(6) 0.0040(7) 0.0026(7)
C56 0.0270(9) 0.0189(7) 0.0182(7) -0.0001(6) 0.0062(6) 0.0008(7)

loop_
_atom_type_symbol
_atom_type_description
_atom_type_scat_dispersion_real
_atom_type_scat_dispersion_imag
_atom_type_scat_source
C C 0.0033 0.0016 'International Tables Vol C Tables 4.2.6.8 and 6.1.1.4'
H H 0.0000 0.0000 'International Tables Vol C Tables 4.2.6.8 and 6.1.1.4'
N N 0.0061 0.0033 'International Tables Vol C Tables 4.2.6.8 and 6.1.1.4'
O O 0.0106 0.0060 'International Tables Vol C Tables 4.2.6.8 and 6.1.1.4'
P P 0.1023 0.0942 'International Tables Vol C Tables 4.2.6.8 and 6.1.1.4'
Pt Pt -1.7033 8.3905 'International Tables Vol C Tables 4.2.6.8 and 6.1.1.4'

loop_
_geom_angle_atom_site_label_1
_geom_angle_atom_site_label_2
_geom_angle_atom_site_label_3
_geom_angle
N1 Pt1 C11 79.95(5)
N1 Pt1 C21 79.69(6)
C11 Pt1 C21 158.62(6)
N1 Pt1 P1 172.08(4)
C11 Pt1 P1 97.58(4)
C21 Pt1 P1 103.45(4)
C31 P1 C51 103.23(7)
C31 P1 C41 101.36(7)
C51 P1 C41 105.38(7)
C31 P1 Pt1 117.70(5)
C51 P1 Pt1 113.30(5)
C41 P1 Pt1 114.29(5)
C7 O2 C8 114.54(14)
C2 N1 C6 123.23(13)
C2 N1 Pt1 118.17(10)
C6 N1 Pt1 118.17(10)
N1 C2 C3 118.89(15)
N1 C2 C26 113.58(13)
C3 C2 C26 127.52(14)
C4 C3 C2 119.21(15)
C3 C4 C5 120.44(14)
C3 C4 C7 117.27(14)
C5 C4 C7 122.29(15)
C6 C5 C4 118.94(15)
N1 C6 C5 119.23(14)
N1 C6 C12 112.96(13)
C5 C6 C12 127.81(14)
O1 C7 O2 124.35(16)
O1 C7 C4 123.33(16)
O2 C7 C4 112.31(14)
C9 C8 O2 109.33(16)
C16 C11 C12 114.85(14)
C16 C11 Pt1 132.85(12)
C12 C11 Pt1 111.98(10)
C15 C16 C11 122.36(15)
C14 C15 C16 121.03(15)
C15 C14 C13 119.34(15)
C14 C13 C12 119.69(15)
C13 C12 C11 122.70(14)
C13 C12 C6 121.09(14)
C11 C12 C6 116.10(13)
C22 C21 C26 114.90(14)
C22 C21 Pt1 133.19(11)
C26 C21 Pt1 111.78(11)
C21 C22 C23 122.64(15)
C24 C23 C22 120.57(15)
C25 C24 C23 119.11(15)
C24 C25 C26 120.27(15)
C25 C26 C21 122.47(14)
C25 C26 C2 121.35(14)
C21 C26 C2 116.17(13)
C36 C31 C32 119.38(14)
C36 C31 P1 121.58(11)
C32 C31 P1 118.69(12)
C33 C32 C31 120.08(16)
C34 C33 C32 120.08(15)
C33 C34 C35 120.75(15)
C34 C35 C36 119.05(17)
C31 C36 C35 120.63(15)
C46 C41 C42 118.39(15)
C46 C41 P1 119.80(12)
C42 C41 P1 121.79(13)
C43 C42 C41 120.52(17)
C42 C43 C44 120.39(17)
C43 C44 C45 120.05(18)
C44 C45 C46 119.72(19)
C41 C46 C45 120.89(17)
C56 C51 C52 118.96(14)
C56 C51 P1 122.68(12)
C52 C51 P1 118.36(11)
C53 C52 C51 120.65(15)
C52 C53 C54 120.12(15)
C55 C54 C53 119.66(15)
C54 C55 C56 120.16(15)
C51 C56 C55 120.44(15)

loop_
_geom_bond_atom_site_label_1
_geom_bond_atom_site_label_2
_geom_bond_distance
Pt1 N1 2.0232(12)
Pt1 C11 2.0751(15)
Pt1 C21 2.0873(15)
Pt1 P1 2.2303(4)
P1 C31 1.8240(15)
P1 C51 1.8264(15)
P1 C41 1.8351(16)
O1 C7 1.199(2)
O2 C7 1.337(2)
O2 C8 1.468(2)
N1 C2 1.3492(19)
N1 C6 1.3496(19)
C2 C3 1.398(2)
C2 C26 1.461(2)
C3 C4 1.382(2)
C4 C5 1.392(2)
C4 C7 1.497(2)
C5 C6 1.392(2)
C6 C12 1.473(2)
C8 C9 1.459(3)
C11 C16 1.411(2)
C11 C12 1.426(2)
C16 C15 1.388(2)
C15 C14 1.380(2)
C14 C13 1.388(2)
C13 C12 1.396(2)
C21 C22 1.397(2)
C21 C26 1.427(2)
C22 C23 1.402(2)
C23 C24 1.382(2)
C24 C25 1.379(2)
C25 C26 1.397(2)
C31 C36 1.384(2)
C31 C32 1.402(2)
C32 C33 1.386(2)
C33 C34 1.376(3)
C34 C35 1.393(2)
C35 C36 1.397(2)
C41 C46 1.385(2)
C41 C42 1.405(2)
C42 C43 1.378(2)
C43 C44 1.379(3)
C44 C45 1.382(3)
C45 C46 1.394(3)
C51 C56 1.388(2)
C51 C52 1.394(2)
C52 C53 1.381(2)
C53 C54 1.389(2)
C54 C55 1.385(2)
C55 C56 1.390(2)

loop_
_geom_torsion_atom_site_label_1
_geom_torsion_atom_site_label_2
_geom_torsion_atom_site_label_3
_geom_torsion_atom_site_label_4
_geom_torsion
N1 Pt1 P1 C31 111.7(3)
C11 Pt1 P1 C31 -177.03(7)
C21 Pt1 P1 C31 -0.87(7)
N1 Pt1 P1 C51 -127.8(3)
C11 Pt1 P1 C51 -56.53(7)
C21 Pt1 P1 C51 119.63(7)
N1 Pt1 P1 C41 -7.1(3)
C11 Pt1 P1 C41 64.22(7)
C21 Pt1 P1 C41 -119.62(7)
C11 Pt1 N1 C2 179.96(12)
C21 Pt1 N1 C2 6.50(11)
P1 Pt1 N1 C2 -107.6(3)
C11 Pt1 N1 C6 -7.39(11)
C21 Pt1 N1 C6 179.15(12)
P1 Pt1 N1 C6 65.1(3)
C6 N1 C2 C3 -1.9(2)
Pt1 N1 C2 C3 170.35(11)
C6 N1 C2 C26 178.71(13)
Pt1 N1 C2 C26 -9.04(17)
N1 C2 C3 C4 -0.4(2)
C26 C2 C3 C4 178.87(15)
C2 C3 C4 C5 2.2(2)
C2 C3 C4 C7 -177.50(14)
C3 C4 C5 C6 -1.7(2)
C7 C4 C5 C6 177.96(15)
C2 N1 C6 C5 2.4(2)
Pt1 N1 C6 C5 -169.87(11)
C2 N1 C6 C12 -177.19(13)
Pt1 N1 C6 C12 10.56(17)
C4 C5 C6 N1 -0.5(2)
C4 C5 C6 C12 178.97(15)
C8 O2 C7 O1 -3.4(3)
C8 O2 C7 C4 176.97(16)
C3 C4 C7 O1 6.3(3)
C5 C4 C7 O1 -173.38(17)
C3 C4 C7 O2 -174.11(14)
C5 C4 C7 O2 6.2(2)
C7 O2 C8 C9 176.44(17)
N1 Pt1 C11 C16 -170.73(16)
C21 Pt1 C11 C16 -152.82(16)
P1 Pt1 C11 C16 16.88(15)
N1 Pt1 C11 C12 2.28(11)
C21 Pt1 C11 C12 20.2(2)
P1 Pt1 C11 C12 -170.10(10)
C12 C11 C16 C15 -1.6(2)
Pt1 C11 C16 C15 171.22(13)
C11 C16 C15 C14 1.5(3)
C16 C15 C14 C13 0.0(3)
C15 C14 C13 C12 -1.2(3)
C14 C13 C12 C11 0.9(2)
C14 C13 C12 C6 -175.26(15)
C16 C11 C12 C13 0.5(2)
Pt1 C11 C12 C13 -173.90(13)
C16 C11 C12 C6 176.82(13)
Pt1 C11 C12 C6 2.46(17)
N1 C6 C12 C13 168.10(14)
C5 C6 C12 C13 -11.4(3)
N1 C6 C12 C11 -8.3(2)
C5 C6 C12 C11 172.15(15)
N1 Pt1 C21 C22 173.28(16)
C11 Pt1 C21 C22 155.35(15)
P1 Pt1 C21 C22 -14.16(16)
N1 Pt1 C21 C26 -2.37(10)
C11 Pt1 C21 C26 -20.3(2)
P1 Pt1 C21 C26 170.20(10)
C26 C21 C22 C23 -1.8(2)
Pt1 C21 C22 C23 -177.36(12)
C21 C22 C23 C24 0.9(2)
C22 C23 C24 C25 1.0(2)
C23 C24 C25 C26 -1.9(2)
C24 C25 C26 C21 0.9(2)
C24 C25 C26 C2 179.82(15)
C22 C21 C26 C25 0.9(2)
Pt1 C21 C26 C25 177.41(12)
C22 C21 C26 C2 -178.04(14)
Pt1 C21 C26 C2 -1.54(17)
N1 C2 C26 C25 -172.22(14)
C3 C2 C26 C25 8.4(3)
N1 C2 C26 C21 6.7(2)
C3 C2 C26 C21 -172.59(15)
C51 P1 C31 C36 -27.99(14)
C41 P1 C31 C36 -136.97(12)
Pt1 P1 C31 C36 97.63(12)
C51 P1 C31 C32 158.84(12)
C41 P1 C31 C32 49.86(13)
Pt1 P1 C31 C32 -75.55(12)
C36 C31 C32 C33 0.9(2)
P1 C31 C32 C33 174.19(12)
C31 C32 C33 C34 -1.8(2)
C32 C33 C34 C35 1.6(2)
C33 C34 C35 C36 -0.4(2)
C32 C31 C36 C35 0.3(2)
P1 C31 C36 C35 -172.78(11)
C34 C35 C36 C31 -0.6(2)
C31 P1 C41 C46 -145.73(14)
C51 P1 C41 C46 106.97(14)
Pt1 P1 C41 C46 -18.08(15)
C31 P1 C41 C42 33.01(14)
C51 P1 C41 C42 -74.29(14)
Pt1 P1 C41 C42 160.66(11)
C46 C41 C42 C43 0.2(2)
P1 C41 C42 C43 -178.52(12)
C41 C42 C43 C44 1.2(3)
C42 C43 C44 C45 -2.1(3)
C43 C44 C45 C46 1.4(3)
C42 C41 C46 C45 -0.9(3)
P1 C41 C46 C45 177.88(16)
C44 C45 C46 C41 0.1(3)
C31 P1 C51 C56 -73.09(14)
C41 P1 C51 C56 32.84(15)
Pt1 P1 C51 C56 158.51(12)
C31 P1 C51 C52 106.23(13)
C41 P1 C51 C52 -147.84(13)
Pt1 P1 C51 C52 -22.17(14)
C56 C51 C52 C53 0.9(2)
P1 C51 C52 C53 -178.46(13)
C51 C52 C53 C54 -0.6(3)
C52 C53 C54 C55 -0.4(3)
C53 C54 C55 C56 1.1(3)
C52 C51 C56 C55 -0.3(2)
P1 C51 C56 C55 179.06(13)
C54 C55 C56 C51 -0.7(3)
